data_7150566
loop_
_publ_author_name
'Clarke, Celia'
'Fox, David J.'
'Pedersen, Daniel Sejer'
'Warren, Stuart'

_publ_section_title
;
 The lithiation and acyl transfer reactions of phosphine oxides,
 sulfides and boranes in the synthesis of cyclopropanes
;
_journal_issue 7
_journal_name_full 'Organic &amp; Biomolecular Chemistry'
_journal_page_first 1329
_journal_page_last 1336
_journal_paper_doi 10.1039/b817436a
_journal_volume 7
_journal_year 2009
_chemical_formula_moiety 'C25 H29 O2 P S Si'
_chemical_formula_sum 'C25 H29 O2 P S Si'
_chemical_formula_weight 452.60
_chemical_name_systematic
;
?
;
_space_group_IT_number 15
_symmetry_cell_setting monoclinic
_symmetry_space_group_name_Hall '-C 2yc'
_symmetry_space_group_name_H-M 'C 1 2/c 1'
_atom_sites_solution_hydrogens geom
_atom_sites_solution_primary direct
_atom_sites_solution_secondary difmap
_audit_creation_method SHELXL-97
_cell_angle_alpha 90.00
_cell_angle_beta 104.915(1)
_cell_angle_gamma 90.00
_cell_formula_units_Z 8
_cell_length_a 32.7713(6)
_cell_length_b 8.3741(2)
_cell_length_c 18.3244(3)
_cell_measurement_reflns_used 12357
_cell_measurement_temperature 180(2)
_cell_measurement_theta_max 27.48
_cell_measurement_theta_min 1.00
_cell_volume 4859.34(17)
_computing_cell_refinement 'HKL Scalepack (Otwinowski & Minor 1997)'
_computing_data_collection 'Collect (Nonius B.V. 1998)'
_computing_data_reduction
;
HKL Denzo and Scalepack (Otwinowski & Minor 1997)
;
_computing_publication_material 'SHELXL-97 (Sheldrick 1997)'
_computing_structure_refinement 'SHELXL-97 (Sheldrick 1997)'
_computing_structure_solution 'SIR-92 (Altomare et al. 1994)'
_diffrn_ambient_temperature 180(2)
_diffrn_measured_fraction_theta_full 0.995
_diffrn_measured_fraction_theta_max 0.995
_diffrn_measurement_device_type 'Nonius Kappa CCD'
_diffrn_measurement_method 'Thin slice \w and \f scans'
_diffrn_radiation_source 'fine-focus sealed tube'
_diffrn_radiation_type MoK\a
_diffrn_radiation_wavelength 0.71073
_diffrn_reflns_av_R_equivalents 0.0362
_diffrn_reflns_av_sigmaI/netI 0.0338
_diffrn_reflns_limit_h_max 41
_diffrn_reflns_limit_h_min -42
_diffrn_reflns_limit_k_max 10
_diffrn_reflns_limit_k_min -9
_diffrn_reflns_limit_l_max 23
_diffrn_reflns_limit_l_min -23
_diffrn_reflns_number 19697
_diffrn_reflns_theta_full 27.46
_diffrn_reflns_theta_max 27.46
_diffrn_reflns_theta_min 3.52
_exptl_absorpt_coefficient_mu 0.267
_exptl_absorpt_correction_T_max 0.975
_exptl_absorpt_correction_T_min 0.908
_exptl_absorpt_correction_type multi-scan
_exptl_absorpt_process_details
;
multi-scan from symmetry-related measurements
Sortav (Blessing 1995)
;
_exptl_crystal_colour colourless
_exptl_crystal_density_diffrn 1.237
_exptl_crystal_density_method 'not measured'
_exptl_crystal_description block
_exptl_crystal_F_000 1920
_exptl_crystal_size_max 0.46
_exptl_crystal_size_mid 0.18
_exptl_crystal_size_min 0.10
_refine_diff_density_max 0.300
_refine_diff_density_min -0.326
_refine_diff_density_rms 0.050
_refine_ls_extinction_method none
_refine_ls_goodness_of_fit_ref 1.017
_refine_ls_hydrogen_treatment constr
_refine_ls_matrix_type full
_refine_ls_number_parameters 274
_refine_ls_number_reflns 5524
_refine_ls_number_restraints 0
_refine_ls_restrained_S_all 1.017
_refine_ls_R_factor_all 0.0481
_refine_ls_R_factor_gt 0.0368
_refine_ls_shift/su_max 0.001
_refine_ls_shift/su_mean 0.000
_refine_ls_structure_factor_coef Fsqd
_refine_ls_weighting_details 'calc w=1/[\s^2^(Fo^2^)+(0.0441P)^2^+3.8257P] where P=(Fo^2^+2Fc^2^)/3'
_refine_ls_weighting_scheme calc
_refine_ls_wR_factor_gt 0.0892
_refine_ls_wR_factor_ref 0.0958
_reflns_number_gt 4552
_reflns_number_total 5524
_reflns_threshold_expression >2sigma(I)
_cod_data_source_file b817436a.txt
_cod_data_source_block sw0305
_cod_original_sg_symbol_H-M C2/c
_cod_database_code 7150566

loop_
_symmetry_equiv_pos_as_xyz
'x, y, z'
'-x, y, -z+1/2'
'x+1/2, y+1/2, z'
'-x+1/2, y+1/2, -z+1/2'
'-x, -y, -z'
'x, -y, z-1/2'
'-x+1/2, -y+1/2, -z'
'x+1/2, -y+1/2, z-1/2'

loop_
_atom_site_label
_atom_site_type_symbol
_atom_site_fract_x
_atom_site_fract_y
_atom_site_fract_z
_atom_site_U_iso_or_equiv
_atom_site_adp_type
_atom_site_occupancy
_atom_site_symmetry_multiplicity
_atom_site_calc_flag
_atom_site_refinement_flags
_atom_site_disorder_assembly
_atom_site_disorder_group
Si1 Si 0.165372(13) 1.16007(5) 0.39002(3) 0.03092(11) Uani 1 1 d . . .
P1 P 0.064855(11) 0.83568(5) 0.40636(2) 0.02429(10) Uani 1 1 d . . .
S1 S 0.041410(13) 1.05113(5) 0.40231(2) 0.03621(11) Uani 1 1 d . . .
O1 O 0.12160(3) 0.96043(14) 0.26032(6) 0.0314(2) Uani 1 1 d . . .
C1 C 0.13126(4) 0.87771(18) 0.33043(8) 0.0244(3) Uani 1 1 d . . .
O2 O 0.14095(3) 0.98595(13) 0.39080(5) 0.0271(2) Uani 1 1 d . . .
C2 C 0.09043(4) 0.78143(19) 0.33143(8) 0.0259(3) Uani 1 1 d . . .
H2 H 0.0976 0.6652 0.3361 0.031 Uiso 1 1 calc R . .
C3 C 0.06100(5) 0.8118(3) 0.25270(9) 0.0414(4) Uani 1 1 d . . .
H3A H 0.0637 0.7263 0.2169 0.050 Uiso 1 1 calc R . .
H3B H 0.0312 0.8192 0.2548 0.050 Uiso 1 1 calc R . .
C4 C 0.07654(5) 0.9694(2) 0.23054(9) 0.0404(4) Uani 1 1 d . . .
H4A H 0.0689 0.9822 0.1750 0.048 Uiso 1 1 calc R . .
H4B H 0.0646 1.0597 0.2531 0.048 Uiso 1 1 calc R . .
C5 C 0.10295(4) 0.78643(19) 0.49483(8) 0.0255(3) Uani 1 1 d . . .
C6 C 0.12041(5) 0.6346(2) 0.50734(8) 0.0311(3) Uani 1 1 d . . .
H6 H 0.1125 0.5549 0.4694 0.037 Uiso 1 1 calc R . .
C7 C 0.14945(5) 0.5987(2) 0.57508(9) 0.0382(4) Uani 1 1 d . . .
H7 H 0.1615 0.4950 0.5833 0.046 Uiso 1 1 calc R . .
C8 C 0.16078(5) 0.7145(2) 0.63058(9) 0.0407(4) Uani 1 1 d . . .
H8 H 0.1806 0.6901 0.6770 0.049 Uiso 1 1 calc R . .
C9 C 0.14341(6) 0.8645(2) 0.61875(9) 0.0413(4) Uani 1 1 d . . .
H9 H 0.1513 0.9434 0.6570 0.050 Uiso 1 1 calc R . .
C10 C 0.11436(5) 0.9017(2) 0.55113(9) 0.0346(4) Uani 1 1 d . . .
H10 H 0.1023 1.0055 0.5434 0.042 Uiso 1 1 calc R . .
C11 C 0.02367(4) 0.68502(19) 0.39841(8) 0.0266(3) Uani 1 1 d . . .
C12 C -0.00748(5) 0.7151(2) 0.43627(8) 0.0318(3) Uani 1 1 d . . .
H12 H -0.0065 0.8109 0.4644 0.038 Uiso 1 1 calc R . .
C13 C -0.03967(5) 0.6064(2) 0.43307(9) 0.0386(4) Uani 1 1 d . . .
H13 H -0.0606 0.6277 0.4592 0.046 Uiso 1 1 calc R . .
C14 C -0.04150(5) 0.4666(2) 0.39197(10) 0.0397(4) Uani 1 1 d . . .
H14 H -0.0637 0.3925 0.3897 0.048 Uiso 1 1 calc R . .
C15 C -0.01087(5) 0.4352(2) 0.35419(10) 0.0369(4) Uani 1 1 d . . .
H15 H -0.0121 0.3396 0.3258 0.044 Uiso 1 1 calc R . .
C16 C 0.02170(5) 0.54329(19) 0.35765(9) 0.0309(3) Uani 1 1 d . . .
H16 H 0.0428 0.5205 0.3321 0.037 Uiso 1 1 calc R . .
C17 C 0.16889(4) 0.76984(18) 0.33274(8) 0.0271(3) Uani 1 1 d . . .
C18 C 0.17715(5) 0.7135(2) 0.26661(10) 0.0378(4) Uani 1 1 d . . .
H18 H 0.1589 0.7412 0.2191 0.045 Uiso 1 1 calc R . .
C19 C 0.21205(6) 0.6168(2) 0.26977(13) 0.0508(5) Uani 1 1 d . . .
H19 H 0.2177 0.5799 0.2243 0.061 Uiso 1 1 calc R . .
C20 C 0.23841(6) 0.5741(2) 0.33832(14) 0.0544(6) Uani 1 1 d . . .
H20 H 0.2624 0.5087 0.3402 0.065 Uiso 1 1 calc R . .
C21 C 0.22992(5) 0.6264(2) 0.40426(13) 0.0490(5) Uani 1 1 d . . .
H21 H 0.2478 0.5956 0.4517 0.059 Uiso 1 1 calc R . .
C22 C 0.19537(5) 0.7239(2) 0.40161(10) 0.0360(4) Uani 1 1 d . . .
H22 H 0.1897 0.7595 0.4473 0.043 Uiso 1 1 calc R . .
C23 C 0.12985(6) 1.3139(2) 0.33474(12) 0.0470(5) Uani 1 1 d . . .
H23A H 0.1241 1.2889 0.2808 0.071 Uiso 1 1 calc R . .
H23B H 0.1434 1.4189 0.3444 0.071 Uiso 1 1 calc R . .
H23C H 0.1033 1.3153 0.3498 0.071 Uiso 1 1 calc R . .
C24 C 0.21292(5) 1.1341(2) 0.35337(11) 0.0437(4) Uani 1 1 d . . .
H24A H 0.2044 1.0931 0.3016 0.066 Uiso 1 1 calc R . .
H24B H 0.2323 1.0582 0.3854 0.066 Uiso 1 1 calc R . .
H24C H 0.2271 1.2372 0.3538 0.066 Uiso 1 1 calc R . .
C25 C 0.18051(7) 1.2180(2) 0.49113(11) 0.0514(5) Uani 1 1 d . . .
H25A H 0.1550 1.2337 0.5088 0.077 Uiso 1 1 calc R . .
H25B H 0.1968 1.3176 0.4972 0.077 Uiso 1 1 calc R . .
H25C H 0.1978 1.1334 0.5208 0.077 Uiso 1 1 calc R . .

loop_
_atom_site_aniso_label
_atom_site_aniso_U_11
_atom_site_aniso_U_22
_atom_site_aniso_U_33
_atom_site_aniso_U_23
_atom_site_aniso_U_13
_atom_site_aniso_U_12
Si1 0.0286(2) 0.0236(2) 0.0409(2) -0.00503(17) 0.00950(18) -0.00280(17)
P1 0.02315(18) 0.0255(2) 0.02545(19) -0.00012(14) 0.00843(14) 0.00091(15)
S1 0.0377(2) 0.0283(2) 0.0456(2) 0.00235(17) 0.01604(18) 0.00786(17)
O1 0.0276(5) 0.0378(7) 0.0286(5) 0.0072(5) 0.0069(4) -0.0019(5)
C1 0.0256(7) 0.0249(7) 0.0233(6) -0.0012(5) 0.0073(5) -0.0024(6)
O2 0.0282(5) 0.0256(5) 0.0286(5) -0.0053(4) 0.0093(4) -0.0043(4)
C2 0.0242(7) 0.0294(8) 0.0253(7) -0.0041(6) 0.0085(5) -0.0050(6)
C3 0.0300(8) 0.0677(13) 0.0253(7) -0.0029(8) 0.0051(6) -0.0145(8)
C4 0.0284(8) 0.0589(12) 0.0316(8) 0.0082(8) 0.0035(6) 0.0028(8)
C5 0.0249(7) 0.0297(8) 0.0241(7) -0.0018(6) 0.0099(5) -0.0020(6)
C6 0.0346(8) 0.0304(9) 0.0279(7) -0.0031(6) 0.0072(6) 0.0009(6)
C7 0.0404(9) 0.0374(10) 0.0350(8) 0.0014(7) 0.0061(7) 0.0067(8)
C8 0.0382(9) 0.0534(12) 0.0272(8) -0.0012(7) 0.0027(7) 0.0027(8)
C9 0.0436(9) 0.0482(11) 0.0295(8) -0.0134(7) 0.0050(7) -0.0020(8)
C10 0.0383(8) 0.0340(9) 0.0325(8) -0.0074(7) 0.0111(7) 0.0021(7)
C11 0.0226(7) 0.0302(8) 0.0261(7) 0.0050(6) 0.0046(5) 0.0006(6)
C12 0.0277(7) 0.0421(9) 0.0266(7) 0.0040(6) 0.0086(6) 0.0009(7)
C13 0.0298(8) 0.0535(11) 0.0357(8) 0.0109(8) 0.0141(7) -0.0007(8)
C14 0.0309(8) 0.0446(11) 0.0429(9) 0.0154(8) 0.0083(7) -0.0075(7)
C15 0.0352(8) 0.0301(9) 0.0440(9) 0.0049(7) 0.0077(7) -0.0028(7)
C16 0.0257(7) 0.0304(9) 0.0374(8) 0.0028(6) 0.0095(6) 0.0011(6)
C17 0.0234(7) 0.0231(8) 0.0362(8) -0.0040(6) 0.0101(6) -0.0063(6)
C18 0.0370(8) 0.0374(10) 0.0433(9) -0.0084(7) 0.0182(7) -0.0052(7)
C19 0.0445(10) 0.0433(11) 0.0760(14) -0.0198(10) 0.0360(10) -0.0068(9)
C20 0.0294(9) 0.0347(11) 0.1030(18) -0.0093(11) 0.0242(10) -0.0004(8)
C21 0.0299(8) 0.0376(11) 0.0732(13) 0.0035(9) 0.0022(9) 0.0010(7)
C22 0.0293(8) 0.0331(9) 0.0433(9) -0.0015(7) 0.0054(7) -0.0024(7)
C23 0.0448(10) 0.0295(10) 0.0669(12) 0.0033(8) 0.0145(9) 0.0021(8)
C24 0.0342(9) 0.0356(10) 0.0644(12) -0.0032(8) 0.0182(8) -0.0087(7)
C25 0.0599(12) 0.0395(11) 0.0521(11) -0.0185(9) 0.0096(9) -0.0093(9)

loop_
_atom_type_symbol
_atom_type_description
_atom_type_scat_dispersion_real
_atom_type_scat_dispersion_imag
_atom_type_scat_source
C C 0.0033 0.0016 'International Tables Vol C Tables 4.2.6.8 and 6.1.1.4'
H H 0.0000 0.0000 'International Tables Vol C Tables 4.2.6.8 and 6.1.1.4'
O O 0.0106 0.0060 'International Tables Vol C Tables 4.2.6.8 and 6.1.1.4'
P P 0.1023 0.0942 'International Tables Vol C Tables 4.2.6.8 and 6.1.1.4'
S S 0.1246 0.1234 'International Tables Vol C Tables 4.2.6.8 and 6.1.1.4'
Si Si 0.0817 0.0704 'International Tables Vol C Tables 4.2.6.8 and 6.1.1.4'

loop_
_geom_angle_atom_site_label_1
_geom_angle_atom_site_label_2
_geom_angle_atom_site_label_3
_geom_angle
_geom_angle_site_symmetry_1
_geom_angle_site_symmetry_3
_geom_angle_publ_flag
O2 Si1 C23 112.20(7) . . ?
O2 Si1 C25 103.07(8) . . ?
C23 Si1 C25 109.45(10) . . ?
O2 Si1 C24 110.45(7) . . ?
C23 Si1 C24 110.51(9) . . ?
C25 Si1 C24 110.94(9) . . ?
C5 P1 C11 103.76(7) . . ?
C5 P1 C2 105.60(6) . . ?
C11 P1 C2 103.83(7) . . ?
C5 P1 S1 114.55(5) . . ?
C11 P1 S1 111.07(5) . . ?
C2 P1 S1 116.72(6) . . ?
C1 O1 C4 109.64(11) . . ?
O2 C1 O1 110.52(12) . . ?
O2 C1 C17 110.16(11) . . ?
O1 C1 C17 107.75(11) . . ?
O2 C1 C2 110.15(11) . . ?
O1 C1 C2 105.62(11) . . ?
C17 C1 C2 112.53(12) . . ?
C1 O2 Si1 124.84(9) . . ?
C3 C2 C1 103.61(12) . . ?
C3 C2 P1 111.32(11) . . ?
C1 C2 P1 115.85(10) . . ?
C3 C2 H2 108.6 . . ?
C1 C2 H2 108.6 . . ?
P1 C2 H2 108.6 . . ?
C4 C3 C2 102.96(13) . . ?
C4 C3 H3A 111.2 . . ?
C2 C3 H3A 111.2 . . ?
C4 C3 H3B 111.2 . . ?
C2 C3 H3B 111.2 . . ?
H3A C3 H3B 109.1 . . ?
O1 C4 C3 103.73(14) . . ?
O1 C4 H4A 111.0 . . ?
C3 C4 H4A 111.0 . . ?
O1 C4 H4B 111.0 . . ?
C3 C4 H4B 111.0 . . ?
H4A C4 H4B 109.0 . . ?
C6 C5 C10 119.46(14) . . ?
C6 C5 P1 120.88(11) . . ?
C10 C5 P1 119.65(12) . . ?
C7 C6 C5 120.25(15) . . ?
C7 C6 H6 119.9 . . ?
C5 C6 H6 119.9 . . ?
C8 C7 C6 119.84(17) . . ?
C8 C7 H7 120.1 . . ?
C6 C7 H7 120.1 . . ?
C9 C8 C7 120.17(15) . . ?
C9 C8 H8 119.9 . . ?
C7 C8 H8 119.9 . . ?
C8 C9 C10 120.47(16) . . ?
C8 C9 H9 119.8 . . ?
C10 C9 H9 119.8 . . ?
C9 C10 C5 119.81(16) . . ?
C9 C10 H10 120.1 . . ?
C5 C10 H10 120.1 . . ?
C16 C11 C12 118.72(14) . . ?
C16 C11 P1 124.20(11) . . ?
C12 C11 P1 117.09(12) . . ?
C13 C12 C11 120.46(16) . . ?
C13 C12 H12 119.8 . . ?
C11 C12 H12 119.8 . . ?
C12 C13 C14 120.34(15) . . ?
C12 C13 H13 119.8 . . ?
C14 C13 H13 119.8 . . ?
C15 C14 C13 119.82(16) . . ?
C15 C14 H14 120.1 . . ?
C13 C14 H14 120.1 . . ?
C14 C15 C16 120.12(17) . . ?
C14 C15 H15 119.9 . . ?
C16 C15 H15 119.9 . . ?
C15 C16 C11 120.54(15) . . ?
C15 C16 H16 119.7 . . ?
C11 C16 H16 119.7 . . ?
C22 C17 C18 118.79(15) . . ?
C22 C17 C1 120.15(13) . . ?
C18 C17 C1 121.05(14) . . ?
C17 C18 C19 120.26(17) . . ?
C17 C18 H18 119.9 . . ?
C19 C18 H18 119.9 . . ?
C20 C19 C18 120.38(18) . . ?
C20 C19 H19 119.8 . . ?
C18 C19 H19 119.8 . . ?
C19 C20 C21 119.76(17) . . ?
C19 C20 H20 120.1 . . ?
C21 C20 H20 120.1 . . ?
C20 C21 C22 120.23(19) . . ?
C20 C21 H21 119.9 . . ?
C22 C21 H21 119.9 . . ?
C21 C22 C17 120.56(17) . . ?
C21 C22 H22 119.7 . . ?
C17 C22 H22 119.7 . . ?
Si1 C23 H23A 109.5 . . ?
Si1 C23 H23B 109.5 . . ?
H23A C23 H23B 109.5 . . ?
Si1 C23 H23C 109.5 . . ?
H23A C23 H23C 109.5 . . ?
H23B C23 H23C 109.5 . . ?
Si1 C24 H24A 109.5 . . ?
Si1 C24 H24B 109.5 . . ?
H24A C24 H24B 109.5 . . ?
Si1 C24 H24C 109.5 . . ?
H24A C24 H24C 109.5 . . ?
H24B C24 H24C 109.5 . . ?
Si1 C25 H25A 109.5 . . ?
Si1 C25 H25B 109.5 . . ?
H25A C25 H25B 109.5 . . ?
Si1 C25 H25C 109.5 . . ?
H25A C25 H25C 109.5 . . ?
H25B C25 H25C 109.5 . . ?

loop_
_geom_bond_atom_site_label_1
_geom_bond_atom_site_label_2
_geom_bond_distance
_geom_bond_site_symmetry_2
_geom_bond_publ_flag
Si1 O2 1.6651(11) . ?
Si1 C23 1.8530(19) . ?
Si1 C25 1.8551(19) . ?
Si1 C24 1.8616(18) . ?
P1 C5 1.8207(14) . ?
P1 C11 1.8259(15) . ?
P1 C2 1.8401(14) . ?
P1 S1 1.9549(6) . ?
O1 C1 1.4217(17) . ?
O1 C4 1.4384(18) . ?
C1 O2 1.4020(17) . ?
C1 C17 1.521(2) . ?
C1 C2 1.5663(19) . ?
C2 C3 1.536(2) . ?
C2 H2 1.0000 . ?
C3 C4 1.507(3) . ?
C3 H3A 0.9900 . ?
C3 H3B 0.9900 . ?
C4 H4A 0.9900 . ?
C4 H4B 0.9900 . ?
C5 C6 1.389(2) . ?
C5 C10 1.392(2) . ?
C6 C7 1.389(2) . ?
C6 H6 0.9500 . ?
C7 C8 1.385(3) . ?
C7 H7 0.9500 . ?
C8 C9 1.373(3) . ?
C8 H8 0.9500 . ?
C9 C10 1.390(2) . ?
C9 H9 0.9500 . ?
C10 H10 0.9500 . ?
C11 C16 1.395(2) . ?
C11 C12 1.397(2) . ?
C12 C13 1.384(2) . ?
C12 H12 0.9500 . ?
C13 C14 1.385(3) . ?
C13 H13 0.9500 . ?
C14 C15 1.383(2) . ?
C14 H14 0.9500 . ?
C15 C16 1.388(2) . ?
C15 H15 0.9500 . ?
C16 H16 0.9500 . ?
C17 C22 1.389(2) . ?
C17 C18 1.390(2) . ?
C18 C19 1.391(3) . ?
C18 H18 0.9500 . ?
C19 C20 1.376(3) . ?
C19 H19 0.9500 . ?
C20 C21 1.379(3) . ?
C20 H20 0.9500 . ?
C21 C22 1.386(2) . ?
C21 H21 0.9500 . ?
C22 H22 0.9500 . ?
C23 H23A 0.9800 . ?
C23 H23B 0.9800 . ?
C23 H23C 0.9800 . ?
C24 H24A 0.9800 . ?
C24 H24B 0.9800 . ?
C24 H24C 0.9800 . ?
C25 H25A 0.9800 . ?
C25 H25B 0.9800 . ?
C25 H25C 0.9800 . ?

loop_
_geom_torsion_atom_site_label_1
_geom_torsion_atom_site_label_2
_geom_torsion_atom_site_label_3
_geom_torsion_atom_site_label_4
_geom_torsion
_geom_torsion_site_symmetry_1
_geom_torsion_site_symmetry_2
_geom_torsion_site_symmetry_3
_geom_torsion_site_symmetry_4
_geom_torsion_publ_flag
C4 O1 C1 O2 -99.79(14) . . . . ?
C4 O1 C1 C17 139.80(13) . . . . ?
C4 O1 C1 C2 19.32(16) . . . . ?
O1 C1 O2 Si1 -33.77(15) . . . . ?
C17 C1 O2 Si1 85.19(14) . . . . ?
C2 C1 O2 Si1 -150.10(10) . . . . ?
C23 Si1 O2 C1 76.24(13) . . . . ?
C25 Si1 O2 C1 -166.11(12) . . . . ?
C24 Si1 O2 C1 -47.54(13) . . . . ?
O2 C1 C2 C3 124.20(13) . . . . ?
O1 C1 C2 C3 4.84(16) . . . . ?
C17 C1 C2 C3 -112.46(14) . . . . ?
O2 C1 C2 P1 2.00(16) . . . . ?
O1 C1 C2 P1 -117.36(11) . . . . ?
C17 C1 C2 P1 125.34(12) . . . . ?
C5 P1 C2 C3 178.15(11) . . . . ?
C11 P1 C2 C3 69.30(13) . . . . ?
S1 P1 C2 C3 -53.27(12) . . . . ?
C5 P1 C2 C1 -63.83(12) . . . . ?
C11 P1 C2 C1 -172.68(11) . . . . ?
S1 P1 C2 C1 64.74(12) . . . . ?
C1 C2 C3 C4 -25.42(16) . . . . ?
P1 C2 C3 C4 99.75(13) . . . . ?
C1 O1 C4 C3 -36.25(17) . . . . ?
C2 C3 C4 O1 37.30(16) . . . . ?
C11 P1 C5 C6 55.12(13) . . . . ?
C2 P1 C5 C6 -53.79(14) . . . . ?
S1 P1 C5 C6 176.36(11) . . . . ?
C11 P1 C5 C10 -124.06(13) . . . . ?
C2 P1 C5 C10 127.03(13) . . . . ?
S1 P1 C5 C10 -2.81(14) . . . . ?
C10 C5 C6 C7 -0.9(2) . . . . ?
P1 C5 C6 C7 179.97(12) . . . . ?
C5 C6 C7 C8 0.5(3) . . . . ?
C6 C7 C8 C9 0.0(3) . . . . ?
C7 C8 C9 C10 0.0(3) . . . . ?
C8 C9 C10 C5 -0.3(3) . . . . ?
C6 C5 C10 C9 0.8(2) . . . . ?
P1 C5 C10 C9 179.97(13) . . . . ?
C5 P1 C11 C16 -95.49(13) . . . . ?
C2 P1 C11 C16 14.72(14) . . . . ?
S1 P1 C11 C16 140.95(12) . . . . ?
C5 P1 C11 C12 84.12(12) . . . . ?
C2 P1 C11 C12 -165.67(11) . . . . ?
S1 P1 C11 C12 -39.44(12) . . . . ?
C16 C11 C12 C13 -0.2(2) . . . . ?
P1 C11 C12 C13 -179.84(12) . . . . ?
C11 C12 C13 C14 -0.3(2) . . . . ?
C12 C13 C14 C15 0.3(2) . . . . ?
C13 C14 C15 C16 0.2(2) . . . . ?
C14 C15 C16 C11 -0.7(2) . . . . ?
C12 C11 C16 C15 0.7(2) . . . . ?
P1 C11 C16 C15 -179.70(12) . . . . ?
O2 C1 C17 C22 34.05(19) . . . . ?
O1 C1 C17 C22 154.69(13) . . . . ?
C2 C1 C17 C22 -89.28(16) . . . . ?
O2 C1 C17 C18 -146.93(14) . . . . ?
O1 C1 C17 C18 -26.29(19) . . . . ?
C2 C1 C17 C18 89.74(17) . . . . ?
C22 C17 C18 C19 -1.9(2) . . . . ?
C1 C17 C18 C19 179.10(15) . . . . ?
C17 C18 C19 C20 0.9(3) . . . . ?
C18 C19 C20 C21 0.6(3) . . . . ?
C19 C20 C21 C22 -1.0(3) . . . . ?
C20 C21 C22 C17 0.1(3) . . . . ?
C18 C17 C22 C21 1.4(2) . . . . ?
C1 C17 C22 C21 -179.57(15) . . . . ?
